data_7105007
loop_
_publ_author_name
'Foo, Cechao'
'Lau, Kai-Chung'
'Yang, Yi-Fan'
'So, Cheuk-Wai'

_publ_section_title
;
 Synthesis and characterization of a germanium bismethanediide complex.
;
_journal_issue 44
_journal_name_full 'Chemical communications (Cambridge, England)'
_journal_page_first 6816
_journal_page_last 6818
_journal_paper_doi 10.1039/b911384c
_journal_year 2009
_chemical_formula_moiety 'C58 H56 Ge O2 P4 S4'
_chemical_formula_sum 'C58 H56 Ge O2 P4 S4'
_chemical_formula_weight 1109.74
_chemical_name_systematic
;
?
;
_space_group_IT_number 56
_symmetry_cell_setting orthorhombic
_symmetry_space_group_name_Hall '-P 2ab 2ac'
_symmetry_space_group_name_H-M 'P c c n'
_atom_sites_solution_hydrogens geom
_atom_sites_solution_primary direct
_atom_sites_solution_secondary difmap
_audit_creation_method SHELXL-97
_cell_angle_alpha 90.00
_cell_angle_beta 90.00
_cell_angle_gamma 90.00
_cell_formula_units_Z 4
_cell_length_a 23.5445(9)
_cell_length_b 11.4051(5)
_cell_length_c 19.7011(7)
_cell_measurement_reflns_used 8755
_cell_measurement_temperature 173(2)
_cell_measurement_theta_max 30.66
_cell_measurement_theta_min 1.98
_cell_volume 5290.3(4)
_computing_cell_refinement 'Bruker SMART'
_computing_data_collection 'Bruker SMART'
_computing_data_reduction 'Bruker SAINT'
_computing_molecular_graphics 'Bruker SHELXTL'
_computing_publication_material 'Bruker SHELXTL'
_computing_structure_refinement 'SHELXL-97 (Sheldrick, 1997)'
_computing_structure_solution 'SHELXS-97 (Sheldrick, 1990)'
_diffrn_ambient_temperature 173(2)
_diffrn_measured_fraction_theta_full 0.997
_diffrn_measured_fraction_theta_max 0.997
_diffrn_measurement_device_type 'CCD area detector'
_diffrn_measurement_method 'phi and omega scans'
_diffrn_radiation_monochromator graphite
_diffrn_radiation_source 'fine-focus sealed tube'
_diffrn_radiation_type MoK\a
_diffrn_radiation_wavelength 0.71073
_diffrn_reflns_av_R_equivalents 0.0569
_diffrn_reflns_av_sigmaI/netI 0.0471
_diffrn_reflns_limit_h_max 34
_diffrn_reflns_limit_h_min -36
_diffrn_reflns_limit_k_max 16
_diffrn_reflns_limit_k_min -17
_diffrn_reflns_limit_l_max 30
_diffrn_reflns_limit_l_min -30
_diffrn_reflns_number 74919
_diffrn_reflns_theta_full 33.29
_diffrn_reflns_theta_max 33.29
_diffrn_reflns_theta_min 1.73
_exptl_absorpt_coefficient_mu 0.901
_exptl_absorpt_correction_T_max 0.7259
_exptl_absorpt_correction_T_min 0.7145
_exptl_absorpt_correction_type multi-scan
_exptl_absorpt_process_details sadabs
_exptl_crystal_colour colourless
_exptl_crystal_density_diffrn 1.393
_exptl_crystal_density_method 'not measured'
_exptl_crystal_description block
_exptl_crystal_F_000 2304
_exptl_crystal_size_max 0.40
_exptl_crystal_size_mid 0.40
_exptl_crystal_size_min 0.38
_refine_diff_density_max 0.643
_refine_diff_density_min -0.905
_refine_diff_density_rms 0.201
_refine_ls_extinction_method none
_refine_ls_goodness_of_fit_ref 1.120
_refine_ls_hydrogen_treatment constr
_refine_ls_matrix_type full
_refine_ls_number_parameters 358
_refine_ls_number_reflns 10186
_refine_ls_number_restraints 10
_refine_ls_restrained_S_all 1.120
_refine_ls_R_factor_all 0.0714
_refine_ls_R_factor_gt 0.0379
_refine_ls_shift/su_max 0.001
_refine_ls_shift/su_mean 0.000
_refine_ls_structure_factor_coef Fsqd
_refine_ls_weighting_details 'calc w=1/[\s^2^(Fo^2^)+(0.0645P)^2^+0.5015P] where P=(Fo^2^+2Fc^2^)/3'
_refine_ls_weighting_scheme calc
_refine_ls_wR_factor_gt 0.0978
_refine_ls_wR_factor_ref 0.1260
_reflns_number_gt 7243
_reflns_number_total 10186
_reflns_threshold_expression >2sigma(I)
_cod_data_source_file b911384c.txt
_cod_data_source_block scw10o
_cod_depositor_comments
;
The following automatic conversions were performed:
'_symmetry_cell_setting' value 'Orthorhombic' changed to 'orthorhombic'
according to '/home/saulius/struct/CIF-dictionaries/cif_core.dic'
dictionary named 'cif_core.dic' version 2.4.1 from 2010-06-29.

Automatic conversion script
Id: cif_fix_enum 1527 2010-12-29 10:47:43Z saulius 
;
_cod_original_sg_symbol_H-M Pccn
_cod_database_code 7105007

loop_
_symmetry_equiv_pos_as_xyz
'x, y, z'
'-x+1/2, -y+1/2, z'
'-x, y+1/2, -z+1/2'
'x+1/2, -y, -z+1/2'
'-x, -y, -z'
'x-1/2, y-1/2, -z'
'x, -y-1/2, z-1/2'
'-x-1/2, y, z-1/2'

loop_
_atom_site_label
_atom_site_type_symbol
_atom_site_fract_x
_atom_site_fract_y
_atom_site_fract_z
_atom_site_U_iso_or_equiv
_atom_site_adp_type
_atom_site_occupancy
_atom_site_symmetry_multiplicity
_atom_site_calc_flag
_atom_site_refinement_flags
_atom_site_disorder_assembly
_atom_site_disorder_group
C26 C 0.9340(3) 0.2399(10) 0.3281(7) 0.080(3) Uani 0.671(16) 1 d PD A 1
H26A H 0.9628 0.2631 0.2940 0.096 Uiso 0.671(16) 1 calc PR A 1
H26B H 0.9442 0.1615 0.3459 0.096 Uiso 0.671(16) 1 calc PR A 1
C27 C 0.9327(2) 0.3270(5) 0.3845(2) 0.0356(14) Uani 0.671(16) 1 d PD A 1
H27A H 0.9691 0.3699 0.3881 0.043 Uiso 0.671(16) 1 calc PR A 1
H27B H 0.9243 0.2888 0.4285 0.043 Uiso 0.671(16) 1 calc PR A 1
C28 C 0.8852(4) 0.4069(6) 0.3631(6) 0.049(2) Uani 0.671(16) 1 d PD A 1
H28A H 0.8989 0.4687 0.3318 0.058 Uiso 0.671(16) 1 calc PR A 1
H28B H 0.8668 0.4442 0.4028 0.058 Uiso 0.671(16) 1 calc PR A 1
C29 C 0.8455(4) 0.3234(8) 0.3279(6) 0.068(3) Uani 0.671(16) 1 d PD A 1
H29A H 0.8189 0.2878 0.3609 0.082 Uiso 0.671(16) 1 calc PR A 1
H29B H 0.8231 0.3650 0.2928 0.082 Uiso 0.671(16) 1 calc PR A 1
O1 O 0.8797(2) 0.2364(5) 0.2979(5) 0.066(2) Uani 0.671(16) 1 d PD A 1
C26A C 0.9231(6) 0.2097(15) 0.3480(14) 0.081(7) Uani 0.329(16) 1 d PD A 2
H26C H 0.9456 0.1907 0.3070 0.098 Uiso 0.329(16) 1 calc PR A 2
H26D H 0.9306 0.1496 0.3831 0.098 Uiso 0.329(16) 1 calc PR A 2
C27A C 0.9376(7) 0.3259(14) 0.3731(16) 0.144(12) Uani 0.329(16) 1 d PD A 2
H27C H 0.9745 0.3512 0.3540 0.172 Uiso 0.329(16) 1 calc PR A 2
H27D H 0.9409 0.3244 0.4232 0.172 Uiso 0.329(16) 1 calc PR A 2
C28A C 0.8920(7) 0.4091(13) 0.3523(12) 0.050(5) Uani 0.329(16) 1 d PD A 2
H28C H 0.9048 0.4596 0.3144 0.060 Uiso 0.329(16) 1 calc PR A 2
H28D H 0.8802 0.4594 0.3908 0.060 Uiso 0.329(16) 1 calc PR A 2
C29A C 0.8442(4) 0.3297(9) 0.3302(8) 0.027(3) Uani 0.329(16) 1 d PD A 2
H29C H 0.8113 0.3381 0.3612 0.032 Uiso 0.329(16) 1 calc PR A 2
H29D H 0.8319 0.3497 0.2836 0.032 Uiso 0.329(16) 1 calc PR A 2
O1A O 0.8655(5) 0.2138(7) 0.3325(6) 0.054(2) Uani 0.329(16) 1 d PD A 2
Ge1 Ge 0.2500 0.2500 0.429745(12) 0.01514(7) Uani 1 2 d S . .
C1 C 0.17708(7) 0.20801(15) 0.39914(8) 0.0166(3) Uani 1 1 d . . .
C2 C 0.20778(9) 0.1163(2) 0.22902(10) 0.0337(5) Uani 1 1 d . . .
H2 H 0.1780 0.1698 0.2192 0.040 Uiso 1 1 calc R . .
C3 C 0.24970(11) 0.0947(3) 0.18103(11) 0.0424(6) Uani 1 1 d . . .
H3 H 0.2489 0.1351 0.1389 0.051 Uiso 1 1 calc R . .
C4 C 0.29219(10) 0.0156(2) 0.19397(11) 0.0400(5) Uani 1 1 d . . .
H4 H 0.3202 -0.0001 0.1604 0.048 Uiso 1 1 calc R . .
C5 C 0.29429(9) -0.0410(2) 0.25556(12) 0.0381(5) Uani 1 1 d . . .
H5 H 0.3238 -0.0956 0.2647 0.046 Uiso 1 1 calc R . .
C6 C 0.25318(8) -0.0180(2) 0.30454(10) 0.0290(4) Uani 1 1 d . . .
H6 H 0.2552 -0.0560 0.3474 0.035 Uiso 1 1 calc R . .
C7 C 0.20950(7) 0.05956(16) 0.29133(9) 0.0207(3) Uani 1 1 d . . .
C8 C 0.15522(7) -0.04425(16) 0.40456(9) 0.0217(3) Uani 1 1 d . . .
C9 C 0.14457(9) -0.15225(18) 0.37339(11) 0.0318(4) Uani 1 1 d . . .
H9 H 0.1326 -0.1548 0.3274 0.038 Uiso 1 1 calc R . .
C10 C 0.15144(11) -0.25530(18) 0.40936(14) 0.0393(5) Uani 1 1 d . . .
H10 H 0.1449 -0.3286 0.3878 0.047 Uiso 1 1 calc R . .
C11 C 0.16780(12) -0.2515(2) 0.47679(14) 0.0457(6) Uani 1 1 d . . .
H11 H 0.1734 -0.3225 0.5012 0.055 Uiso 1 1 calc R . .
C12 C 0.17600(12) -0.1455(2) 0.50877(12) 0.0436(6) Uani 1 1 d . . .
H12 H 0.1858 -0.1433 0.5555 0.052 Uiso 1 1 calc R . .
C13 C 0.16986(9) -0.04178(18) 0.47266(10) 0.0289(4) Uani 1 1 d . . .
H13 H 0.1757 0.0313 0.4947 0.035 Uiso 1 1 calc R . .
C14 C 0.09211(7) 0.23771(14) 0.51264(9) 0.0202(3) Uani 1 1 d . . .
C15 C 0.04159(8) 0.18408(18) 0.49299(10) 0.0279(4) Uani 1 1 d . . .
H15 H 0.0307 0.1835 0.4465 0.034 Uiso 1 1 calc R . .
C16 C 0.00715(9) 0.13148(18) 0.54133(11) 0.0335(5) Uani 1 1 d . . .
H16 H -0.0274 0.0953 0.5278 0.040 Uiso 1 1 calc R . .
C17 C 0.02269(10) 0.13128(19) 0.60882(12) 0.0382(5) Uani 1 1 d . . .
H17 H -0.0010 0.0946 0.6416 0.046 Uiso 1 1 calc R . .
C18 C 0.07281(10) 0.1846(2) 0.62861(11) 0.0393(5) Uani 1 1 d . . .
H18 H 0.0836 0.1847 0.6751 0.047 Uiso 1 1 calc R . .
C19 C 0.10728(9) 0.23778(18) 0.58077(10) 0.0305(4) Uani 1 1 d . . .
H19 H 0.1416 0.2746 0.5946 0.037 Uiso 1 1 calc R . .
C20 C 0.09369(7) 0.40675(14) 0.40397(9) 0.0188(3) Uani 1 1 d . . .
C21 C 0.06129(8) 0.48640(16) 0.44094(9) 0.0239(4) Uani 1 1 d . . .
H21 H 0.0609 0.4830 0.4891 0.029 Uiso 1 1 calc R . .
C22 C 0.02965(8) 0.57051(17) 0.40735(11) 0.0289(4) Uani 1 1 d . . .
H22 H 0.0079 0.6256 0.4325 0.035 Uiso 1 1 calc R . .
C23 C 0.02963(9) 0.57456(18) 0.33735(11) 0.0305(4) Uani 1 1 d . . .
H23 H 0.0074 0.6317 0.3144 0.037 Uiso 1 1 calc R . .
C24 C 0.06184(10) 0.4958(2) 0.30044(11) 0.0353(5) Uani 1 1 d . . .
H24 H 0.0617 0.4990 0.2523 0.042 Uiso 1 1 calc R . .
C25 C 0.09424(9) 0.41249(18) 0.33358(10) 0.0278(4) Uani 1 1 d . . .
H25 H 0.1169 0.3592 0.3082 0.033 Uiso 1 1 calc R . .
P1 P 0.153461(18) 0.08707(4) 0.35264(2) 0.01743(10) Uani 1 1 d . . .
P2 P 0.137357(18) 0.30236(4) 0.44827(2) 0.01634(9) Uani 1 1 d . . .
S1 S 0.078545(19) 0.10801(5) 0.31048(3) 0.02914(12) Uani 1 1 d . . .
S2 S 0.203243(18) 0.39118(4) 0.49398(2) 0.02161(10) Uani 1 1 d . . .

loop_
_atom_site_aniso_label
_atom_site_aniso_U_11
_atom_site_aniso_U_22
_atom_site_aniso_U_33
_atom_site_aniso_U_23
_atom_site_aniso_U_13
_atom_site_aniso_U_12
C26 0.038(3) 0.084(6) 0.120(7) -0.060(5) -0.030(4) 0.017(4)
C27 0.032(2) 0.043(3) 0.032(2) -0.0073(18) -0.0053(16) -0.009(2)
C28 0.071(4) 0.034(3) 0.040(3) 0.001(3) 0.012(3) 0.011(3)
C29 0.054(6) 0.076(8) 0.073(8) 0.022(6) -0.012(5) 0.013(5)
O1 0.047(2) 0.058(3) 0.092(5) -0.036(3) -0.028(3) 0.0058(18)
C26A 0.048(7) 0.057(8) 0.139(16) -0.050(9) 0.017(8) -0.012(6)
C27A 0.040(9) 0.048(11) 0.34(4) 0.021(15) -0.043(13) -0.010(7)
C28A 0.054(7) 0.046(8) 0.050(9) 0.017(6) -0.020(7) -0.029(6)
C29A 0.019(6) 0.027(6) 0.035(7) 0.014(5) -0.011(5) -0.007(5)
O1A 0.062(5) 0.052(4) 0.047(5) -0.004(3) -0.011(4) -0.019(4)
Ge1 0.01213(11) 0.01609(13) 0.01720(12) 0.000 0.000 -0.00016(8)
C1 0.0125(7) 0.0175(7) 0.0199(8) -0.0034(6) 0.0004(6) 0.0006(6)
C2 0.0375(11) 0.0360(11) 0.0276(10) 0.0014(9) 0.0038(8) 0.0062(9)
C3 0.0526(15) 0.0510(16) 0.0236(10) 0.0012(10) 0.0121(10) -0.0019(11)
C4 0.0343(11) 0.0527(15) 0.0329(11) -0.0162(10) 0.0137(9) -0.0044(10)
C5 0.0247(10) 0.0498(14) 0.0399(12) -0.0131(10) 0.0043(8) 0.0089(9)
C6 0.0227(9) 0.0378(12) 0.0265(9) -0.0048(8) 0.0009(7) 0.0057(8)
C7 0.0192(8) 0.0234(9) 0.0195(8) -0.0074(7) 0.0008(6) -0.0017(6)
C8 0.0199(8) 0.0206(8) 0.0245(8) -0.0025(7) 0.0040(6) -0.0049(6)
C9 0.0348(10) 0.0254(10) 0.0352(10) -0.0059(9) 0.0051(8) -0.0076(8)
C10 0.0455(13) 0.0219(10) 0.0505(14) -0.0045(9) 0.0134(11) -0.0091(9)
C11 0.0651(17) 0.0241(11) 0.0480(14) 0.0113(10) 0.0107(13) -0.0015(11)
C12 0.0646(16) 0.0331(12) 0.0330(11) 0.0084(10) 0.0010(11) -0.0075(12)
C13 0.0366(10) 0.0238(10) 0.0263(9) 0.0009(8) 0.0031(8) -0.0043(8)
C14 0.0179(7) 0.0174(8) 0.0255(8) 0.0010(7) 0.0058(6) 0.0026(6)
C15 0.0255(9) 0.0274(10) 0.0310(10) -0.0059(8) 0.0074(7) -0.0054(7)
C16 0.0278(10) 0.0254(10) 0.0473(12) -0.0067(9) 0.0156(9) -0.0066(8)
C17 0.0407(12) 0.0281(11) 0.0459(13) 0.0128(10) 0.0209(10) 0.0028(9)
C18 0.0376(12) 0.0506(14) 0.0298(11) 0.0169(10) 0.0065(9) 0.0028(10)
C19 0.0250(9) 0.0383(12) 0.0283(10) 0.0106(8) 0.0015(7) 0.0009(8)
C20 0.0153(7) 0.0175(8) 0.0236(8) -0.0012(6) 0.0022(6) 0.0011(6)
C21 0.0245(9) 0.0213(9) 0.0258(9) -0.0010(7) 0.0053(7) 0.0029(7)
C22 0.0281(9) 0.0210(9) 0.0376(10) 0.0003(8) 0.0069(8) 0.0073(7)
C23 0.0306(10) 0.0242(10) 0.0366(11) 0.0049(8) -0.0040(8) 0.0064(8)
C24 0.0474(13) 0.0320(11) 0.0264(9) 0.0019(9) -0.0041(9) 0.0120(10)
C25 0.0340(10) 0.0255(10) 0.0240(9) -0.0023(7) 0.0018(8) 0.0092(8)
P1 0.01439(18) 0.0189(2) 0.0190(2) -0.00365(16) -0.00038(15) -0.00066(15)
P2 0.01354(18) 0.0168(2) 0.0187(2) -0.00112(16) 0.00222(14) 0.00095(15)
S1 0.0173(2) 0.0357(3) 0.0345(3) -0.0054(2) -0.00735(17) -0.00066(18)
S2 0.01875(19) 0.0221(2) 0.0240(2) -0.00803(17) 0.00147(15) -0.00179(16)

loop_
_atom_type_symbol
_atom_type_description
_atom_type_scat_dispersion_real
_atom_type_scat_dispersion_imag
_atom_type_scat_source
C C 0.0033 0.0016 'International Tables Vol C Tables 4.2.6.8 and 6.1.1.4'
H H 0.0000 0.0000 'International Tables Vol C Tables 4.2.6.8 and 6.1.1.4'
P P 0.1023 0.0942 'International Tables Vol C Tables 4.2.6.8 and 6.1.1.4'
S S 0.1246 0.1234 'International Tables Vol C Tables 4.2.6.8 and 6.1.1.4'
Ge Ge 0.1547 1.8001 'International Tables Vol C Tables 4.2.6.8 and 6.1.1.4'
O O 0.0106 0.0060 'International Tables Vol C Tables 4.2.6.8 and 6.1.1.4'

loop_
_geom_angle_atom_site_label_1
_geom_angle_atom_site_label_2
_geom_angle_atom_site_label_3
_geom_angle
_geom_angle_site_symmetry_1
_geom_angle_site_symmetry_3
_geom_angle_publ_flag
O1 C26 C27 108.3(5) . . ?
O1 C26 H26A 110.0 . . ?
C27 C26 H26A 110.0 . . ?
O1 C26 H26B 110.0 . . ?
C27 C26 H26B 110.0 . . ?
H26A C26 H26B 108.4 . . ?
C26 C27 C28 102.1(5) . . ?
C26 C27 H27A 111.3 . . ?
C28 C27 H27A 111.3 . . ?
C26 C27 H27B 111.3 . . ?
C28 C27 H27B 111.3 . . ?
H27A C27 H27B 109.2 . . ?
C27 C28 C29 102.0(5) . . ?
C27 C28 H28A 111.4 . . ?
C29 C28 H28A 111.4 . . ?
C27 C28 H28B 111.4 . . ?
C29 C28 H28B 111.4 . . ?
H28A C28 H28B 109.2 . . ?
O1 C29 C28 106.5(6) . . ?
O1 C29 H29A 110.4 . . ?
C28 C29 H29A 110.4 . . ?
O1 C29 H29B 110.4 . . ?
C28 C29 H29B 110.4 . . ?
H29A C29 H29B 108.6 . . ?
C29 O1 C26 108.8(5) . . ?
O1A C26A C27A 105.9(11) . . ?
O1A C26A H26C 110.6 . . ?
C27A C26A H26C 110.6 . . ?
O1A C26A H26D 110.6 . . ?
C27A C26A H26D 110.6 . . ?
H26C C26A H26D 108.7 . . ?
C26A C27A C28A 108.4(12) . . ?
C26A C27A H27C 110.0 . . ?
C28A C27A H27C 110.0 . . ?
C26A C27A H27D 110.0 . . ?
C28A C27A H27D 110.0 . . ?
H27C C27A H27D 108.4 . . ?
C27A C28A C29A 103.6(10) . . ?
C27A C28A H28C 111.0 . . ?
C29A C28A H28C 111.0 . . ?
C27A C28A H28D 111.0 . . ?
C29A C28A H28D 111.0 . . ?
H28C C28A H28D 109.0 . . ?
O1A C29A C28A 106.6(9) . . ?
O1A C29A H29C 110.4 . . ?
C28A C29A H29C 110.4 . . ?
O1A C29A H29D 110.4 . . ?
C28A C29A H29D 110.4 . . ?
H29C C29A H29D 108.6 . . ?
C26A O1A C29A 112.6(9) . . ?
C1 Ge1 C1 142.62(10) . 2 ?
C1 Ge1 S2 115.48(5) . 2 ?
C1 Ge1 S2 85.33(5) 2 2 ?
C1 Ge1 S2 85.33(5) . . ?
C1 Ge1 S2 115.48(5) 2 . ?
S2 Ge1 S2 114.05(3) 2 . ?
C1 Ge1 P2 150.40(5) . 2 ?
C1 Ge1 P2 38.35(5) 2 2 ?
S2 Ge1 P2 47.079(14) 2 2 ?
S2 Ge1 P2 122.422(16) . 2 ?
C1 Ge1 P2 38.35(5) . . ?
C1 Ge1 P2 150.40(5) 2 . ?
S2 Ge1 P2 122.422(16) 2 . ?
S2 Ge1 P2 47.079(14) . . ?
P2 Ge1 P2 164.71(2) 2 . ?
P2 C1 P1 127.95(9) . . ?
P2 C1 Ge1 98.99(8) . . ?
P1 C1 Ge1 131.26(9) . . ?
C7 C2 C3 119.9(2) . . ?
C7 C2 H2 120.0 . . ?
C3 C2 H2 120.0 . . ?
C4 C3 C2 120.6(2) . . ?
C4 C3 H3 119.7 . . ?
C2 C3 H3 119.7 . . ?
C3 C4 C5 119.93(19) . . ?
C3 C4 H4 120.0 . . ?
C5 C4 H4 120.0 . . ?
C4 C5 C6 119.9(2) . . ?
C4 C5 H5 120.0 . . ?
C6 C5 H5 120.0 . . ?
C7 C6 C5 120.5(2) . . ?
C7 C6 H6 119.7 . . ?
C5 C6 H6 119.7 . . ?
C6 C7 C2 119.13(17) . . ?
C6 C7 P1 121.75(15) . . ?
C2 C7 P1 119.11(14) . . ?
C13 C8 C9 119.18(18) . . ?
C13 C8 P1 122.34(14) . . ?
C9 C8 P1 118.38(15) . . ?
C10 C9 C8 120.2(2) . . ?
C10 C9 H9 119.9 . . ?
C8 C9 H9 119.9 . . ?
C9 C10 C11 119.9(2) . . ?
C9 C10 H10 120.1 . . ?
C11 C10 H10 120.1 . . ?
C12 C11 C10 120.4(2) . . ?
C12 C11 H11 119.8 . . ?
C10 C11 H11 119.8 . . ?
C11 C12 C13 120.0(2) . . ?
C11 C12 H12 120.0 . . ?
C13 C12 H12 120.0 . . ?
C8 C13 C12 120.33(19) . . ?
C8 C13 H13 119.8 . . ?
C12 C13 H13 119.8 . . ?
C19 C14 C15 119.25(17) . . ?
C19 C14 P2 121.64(15) . . ?
C15 C14 P2 119.09(14) . . ?
C16 C15 C14 119.90(19) . . ?
C16 C15 H15 120.1 . . ?
C14 C15 H15 120.1 . . ?
C17 C16 C15 120.50(19) . . ?
C17 C16 H16 119.7 . . ?
C15 C16 H16 119.7 . . ?
C16 C17 C18 119.81(19) . . ?
C16 C17 H17 120.1 . . ?
C18 C17 H17 120.1 . . ?
C17 C18 C19 120.1(2) . . ?
C17 C18 H18 120.0 . . ?
C19 C18 H18 120.0 . . ?
C18 C19 C14 120.5(2) . . ?
C18 C19 H19 119.8 . . ?
C14 C19 H19 119.8 . . ?
C25 C20 C21 119.81(16) . . ?
C25 C20 P2 120.69(13) . . ?
C21 C20 P2 119.42(14) . . ?
C22 C21 C20 119.83(17) . . ?
C22 C21 H21 120.1 . . ?
C20 C21 H21 120.1 . . ?
C23 C22 C21 120.11(17) . . ?
C23 C22 H22 119.9 . . ?
C21 C22 H22 119.9 . . ?
C22 C23 C24 120.25(18) . . ?
C22 C23 H23 119.9 . . ?
C24 C23 H23 119.9 . . ?
C23 C24 C25 120.07(19) . . ?
C23 C24 H24 120.0 . . ?
C25 C24 H24 120.0 . . ?
C24 C25 C20 119.93(18) . . ?
C24 C25 H25 120.0 . . ?
C20 C25 H25 120.0 . . ?
C1 P1 C8 110.42(8) . . ?
C1 P1 C7 104.71(8) . . ?
C8 P1 C7 102.46(8) . . ?
C1 P1 S1 114.31(6) . . ?
C8 P1 S1 111.05(6) . . ?
C7 P1 S1 113.09(6) . . ?
C1 P2 C20 116.81(8) . . ?
C1 P2 C14 117.25(8) . . ?
C20 P2 C14 105.82(8) . . ?
C1 P2 S2 98.28(6) . . ?
C20 P2 S2 108.48(6) . . ?
C14 P2 S2 109.68(6) . . ?
C1 P2 Ge1 42.65(5) . . ?
C20 P2 Ge1 129.21(6) . . ?
C14 P2 Ge1 124.94(6) . . ?
S2 P2 Ge1 55.744(16) . . ?
P2 S2 Ge1 77.177(18) . . ?

loop_
_geom_bond_atom_site_label_1
_geom_bond_atom_site_label_2
_geom_bond_distance
_geom_bond_site_symmetry_2
_geom_bond_publ_flag
C26 O1 1.411(6) . ?
C26 C27 1.491(8) . ?
C26 H26A 0.9900 . ?
C26 H26B 0.9900 . ?
C27 C28 1.504(7) . ?
C27 H27A 0.9900 . ?
C27 H27B 0.9900 . ?
C28 C29 1.505(9) . ?
C28 H28A 0.9900 . ?
C28 H28B 0.9900 . ?
C29 O1 1.409(9) . ?
C29 H29A 0.9900 . ?
C29 H29B 0.9900 . ?
C26A O1A 1.389(13) . ?
C26A C27A 1.455(14) . ?
C26A H26C 0.9900 . ?
C26A H26D 0.9900 . ?
C27A C28A 1.491(13) . ?
C27A H27C 0.9900 . ?
C27A H27D 0.9900 . ?
C28A C29A 1.509(11) . ?
C28A H28C 0.9900 . ?
C28A H28D 0.9900 . ?
C29A O1A 1.415(11) . ?
C29A H29C 0.9900 . ?
C29A H29D 0.9900 . ?
Ge1 C1 1.8817(16) . ?
Ge1 C1 1.8817(16) 2 ?
Ge1 S2 2.3251(4) 2 ?
Ge1 S2 2.3251(4) . ?
Ge1 P2 2.7429(4) 2 ?
Ge1 P2 2.7429(4) . ?
C1 P2 1.7232(16) . ?
C1 P1 1.7467(17) . ?
C2 C7 1.388(3) . ?
C2 C3 1.389(3) . ?
C2 H2 0.9500 . ?
C3 C4 1.371(4) . ?
C3 H3 0.9500 . ?
C4 C5 1.375(3) . ?
C4 H4 0.9500 . ?
C5 C6 1.392(3) . ?
C5 H5 0.9500 . ?
C6 C7 1.381(3) . ?
C6 H6 0.9500 . ?
C7 P1 1.8161(17) . ?
C8 C13 1.386(3) . ?
C8 C9 1.399(3) . ?
C8 P1 1.8141(19) . ?
C9 C10 1.382(3) . ?
C9 H9 0.9500 . ?
C10 C11 1.384(4) . ?
C10 H10 0.9500 . ?
C11 C12 1.377(3) . ?
C11 H11 0.9500 . ?
C12 C13 1.388(3) . ?
C12 H12 0.9500 . ?
C13 H13 0.9500 . ?
C14 C19 1.389(3) . ?
C14 C15 1.392(3) . ?
C14 P2 1.8129(18) . ?
C15 C16 1.387(3) . ?
C15 H15 0.9500 . ?
C16 C17 1.379(3) . ?
C16 H16 0.9500 . ?
C17 C18 1.384(3) . ?
C17 H17 0.9500 . ?
C18 C19 1.384(3) . ?
C18 H18 0.9500 . ?
C19 H19 0.9500 . ?
C20 C25 1.388(3) . ?
C20 C21 1.392(2) . ?
C20 P2 1.7990(17) . ?
C21 C22 1.383(3) . ?
C21 H21 0.9500 . ?
C22 C23 1.380(3) . ?
C22 H22 0.9500 . ?
C23 C24 1.382(3) . ?
C23 H23 0.9500 . ?
C24 C25 1.383(3) . ?
C24 H24 0.9500 . ?
C25 H25 0.9500 . ?
P1 S1 1.9642(6) . ?
P2 S2 2.0600(6) . ?
